data_7101116
loop_
_publ_author_name
'Evans, P. Andrew'
'Baum, Erich W.'
'Fazal, Aleem N.'
'Pink, Maren'

_publ_section_title
;
Diastereoselective metal-catalyzed [4+2+2] carbocyclization
reactions utilizing a rhodium(I) N-heterocyclic carbene (NHC)
complex:  the first example of a rhodium(I)-NHC-catalyzed
carbocyclization
;
_journal_issue 1
_journal_name_full 'Chemical Communications'
_journal_paper_doi 10.1039/b413438a
_journal_year 2005
_chemical_formula_sum 'C27 H29 Cl2 N3 O8 S'
_chemical_formula_weight 626.49
_chemical_name_systematic
;
?
;
_space_group_IT_number 14
_symmetry_cell_setting monoclinic
_symmetry_space_group_name_Hall '-P 2yn'
_symmetry_space_group_name_H-M 'P 1 21/n 1'
_atom_sites_solution_hydrogens geom
_atom_sites_solution_primary direct
_atom_sites_solution_secondary difmap
_audit_creation_method SHELXL-97
_cell_angle_alpha 90.00
_cell_angle_beta 94.137(2)
_cell_angle_gamma 90.00
_cell_formula_units_Z 4
_cell_length_a 11.1295(9)
_cell_length_b 10.5003(9)
_cell_length_c 24.1594(18)
_cell_measurement_reflns_used 990
_cell_measurement_temperature 118(2)
_cell_measurement_theta_max 27.47
_cell_measurement_theta_min 2.76
_cell_volume 2816.0(4)
_computing_cell_refinement 'SAINT (Bruker, 1999)'
_computing_data_collection 'SMART (Bruker, 1999)'
_computing_data_reduction 'SAINT (Bruker, 1999), XTEL (local package)'
_computing_structure_refinement 'SHELXL-97 (Sheldrick, 1997)'
_computing_structure_solution 'SHELXS-97 (Sheldrick, 1990)'
_diffrn_ambient_temperature 118(2)
_diffrn_detector 'CCD area detector'
_diffrn_detector_area_resol_mean 44.52
_diffrn_detector_type 'Bruker SMART 6000'
_diffrn_measured_fraction_theta_full 0.999
_diffrn_measured_fraction_theta_max 0.999
_diffrn_measurement_details '   0.30 degree frames measured for   2.17 seconds each'
_diffrn_measurement_device 'three-circle goniometer with fixed chi'
_diffrn_measurement_device_type 'Bruker Platform goniometer'
_diffrn_measurement_method '\w scans'
_diffrn_radiation_monochromator graphite
_diffrn_radiation_source 'fine-focus sealed tube'
_diffrn_radiation_type MoK\a
_diffrn_radiation_wavelength 0.71073
_diffrn_reflns_av_R_equivalents 0.0806
_diffrn_reflns_av_sigmaI/netI 0.0348
_diffrn_reflns_limit_h_max 14
_diffrn_reflns_limit_h_min -14
_diffrn_reflns_limit_k_max 13
_diffrn_reflns_limit_k_min -13
_diffrn_reflns_limit_l_max 31
_diffrn_reflns_limit_l_min -31
_diffrn_reflns_number 61670
_diffrn_reflns_theta_full 27.53
_diffrn_reflns_theta_max 27.53
_diffrn_reflns_theta_min 2.07
_diffrn_standards_decay_% 0.0
_exptl_absorpt_coefficient_mu 0.360
_exptl_absorpt_correction_type none
_exptl_crystal_colour 'pale yellow'
_exptl_crystal_density_diffrn 1.478
_exptl_crystal_density_method 'not measured'
_exptl_crystal_description 'cleaved fragment'
_exptl_crystal_F_000 1304
_exptl_crystal_size_max 0.30
_exptl_crystal_size_mid 0.30
_exptl_crystal_size_min 0.25
_refine_diff_density_max 0.687
_refine_diff_density_min -0.838
_refine_diff_density_rms 0.096
_refine_ls_extinction_method none
_refine_ls_goodness_of_fit_ref 1.071
_refine_ls_hydrogen_treatment mixed
_refine_ls_matrix_type full
_refine_ls_number_parameters 486
_refine_ls_number_reflns 6475
_refine_ls_number_restraints 0
_refine_ls_restrained_S_all 1.071
_refine_ls_R_factor_all 0.0549
_refine_ls_R_factor_gt 0.0465
_refine_ls_shift/su_max 0.034
_refine_ls_shift/su_mean 0.002
_refine_ls_structure_factor_coef Fsqd
_refine_ls_weighting_details 'calc w==1/[\s^2^(Fo^2^)+(0.0966P)^2^+0.3091P] where P==(Fo^2^+2Fc^2^)/3'
_refine_ls_weighting_scheme calc
_refine_ls_wR_factor_gt 0.1369
_refine_ls_wR_factor_ref 0.1423
_reflns_number_gt 5311
_reflns_number_total 6475
_reflns_threshold_expression >2sigma(I)
_cod_data_source_file b413438a.txt
_cod_depositor_comments
;
The following automatic conversions were performed:
'_symmetry_cell_setting' value 'Monoclinic' changed to 'monoclinic'
according to '/home/saulius/struct/CIF-dictionaries/cif_core.dic'
dictionary named 'cif_core.dic' version 2.4.1 from 2010-06-29.

Automatic conversion script
Id: cif_fix_enum 1527 2010-12-29 10:47:43Z saulius 
;
_cod_original_sg_symbol_H-M 'P2(1)/n  '
_cod_database_code 7101116

loop_
_symmetry_equiv_pos_as_xyz
'x, y, z'
'-x+1/2, y+1/2, -z+1/2'
'-x, -y, -z'
'x-1/2, -y-1/2, z-1/2'

loop_
_atom_site_label
_atom_site_type_symbol
_atom_site_fract_x
_atom_site_fract_y
_atom_site_fract_z
_atom_site_U_iso_or_equiv
_atom_site_adp_type
_atom_site_occupancy
_atom_site_symmetry_multiplicity
_atom_site_calc_flag
C1 C 0.58041(19) 0.4491(2) 0.38587(9) 0.0268(4) Uani 1 1 d
C2 C 0.53480(16) 0.57327(18) 0.40744(8) 0.0207(4) Uani 1 1 d
C3 C 0.58652(18) 0.6106(2) 0.46502(8) 0.0250(4) Uani 1 1 d
C4 C 0.70069(18) 0.6859(2) 0.46021(8) 0.0266(4) Uani 1 1 d
C5 C 0.70413(18) 0.8104(2) 0.45273(8) 0.0281(4) Uani 1 1 d
C6 C 0.5977(2) 0.8991(2) 0.44900(9) 0.0290(4) Uani 1 1 d
C7 C 0.51174(17) 0.88919(19) 0.39560(9) 0.0234(4) Uani 1 1 d
C8 C 0.41758(15) 0.78079(17) 0.39522(7) 0.0176(3) Uani 1 1 d
C9 C 0.46402(16) 0.65278(17) 0.37687(7) 0.0183(3) Uani 1 1 d
C10 C 0.42348(17) 0.63098(18) 0.31659(8) 0.0198(4) Uani 1 1 d
N11 N 0.33016(13) 0.72860(14) 0.30427(6) 0.0167(3) Uani 1 1 d
C12 C 0.30942(15) 0.80926(17) 0.35303(7) 0.0169(3) Uani 1 1 d
C13 C 0.18731(16) 0.78177(16) 0.37380(8) 0.0178(3) Uani 1 1 d
O14 O 0.18278(11) 0.64640(11) 0.38679(5) 0.0176(3) Uani 1 1 d
C15 C 0.08148(15) 0.60800(17) 0.40791(7) 0.0165(3) Uani 1 1 d
O16 O -0.00084(11) 0.67693(13) 0.41810(6) 0.0220(3) Uani 1 1 d
C17 C 0.08127(16) 0.46702(17) 0.41820(7) 0.0169(3) Uani 1 1 d
C18 C 0.17827(16) 0.39003(17) 0.40759(7) 0.0171(3) Uani 1 1 d
C19 C 0.16969(16) 0.26059(17) 0.41794(7) 0.0187(4) Uani 1 1 d
N20 N 0.27356(15) 0.17836(15) 0.40977(7) 0.0227(3) Uani 1 1 d
O21 O 0.36791(13) 0.22910(14) 0.39846(7) 0.0318(3) Uani 1 1 d
O22 O 0.26057(14) 0.06341(13) 0.41600(7) 0.0310(3) Uani 1 1 d
C23 C 0.06944(17) 0.20488(18) 0.43851(7) 0.0203(4) Uani 1 1 d
C24 C -0.02423(16) 0.28544(18) 0.44918(7) 0.0193(4) Uani 1 1 d
N25 N -0.13065(15) 0.22997(16) 0.47336(7) 0.0235(3) Uani 1 1 d
O26 O -0.13099(14) 0.11552(15) 0.48199(7) 0.0346(4) Uani 1 1 d
O27 O -0.21267(13) 0.30286(15) 0.48363(6) 0.0285(3) Uani 1 1 d
C28 C -0.02119(16) 0.41492(18) 0.43938(7) 0.0183(3) Uani 1 1 d
S29 S 0.30993(4) 0.78697(4) 0.242289(18) 0.01830(13) Uani 1 1 d
O30 O 0.19910(12) 0.85756(13) 0.24021(6) 0.0251(3) Uani 1 1 d
O31 O 0.32453(12) 0.68262(13) 0.20484(5) 0.0236(3) Uani 1 1 d
C32 C 0.42692(16) 0.89638(17) 0.23254(7) 0.0190(4) Uani 1 1 d
C33 C 0.53280(18) 0.8549(2) 0.21103(8) 0.0220(4) Uani 1 1 d
C34 C 0.62272(18) 0.9421(2) 0.20219(8) 0.0248(4) Uani 1 1 d
C35 C 0.60891(17) 1.07116(19) 0.21403(8) 0.0233(4) Uani 1 1 d
C36 C 0.7049(2) 1.1656(2) 0.20102(11) 0.0325(5) Uani 1 1 d
C37 C 0.50309(18) 1.11016(19) 0.23706(9) 0.0258(4) Uani 1 1 d
C38 C 0.41228(18) 1.02405(18) 0.24611(8) 0.0228(4) Uani 1 1 d
Cl39 Cl 0.56380(6) 1.50551(7) 0.18599(4) 0.0539(2) Uani 1 1 d
C40 C 0.7094(3) 1.5008(3) 0.16219(13) 0.0442(6) Uani 1 1 d
Cl41 Cl 0.76521(6) 1.65245(6) 0.14701(2) 0.04258(17) Uani 1 1 d
H42 H 0.673(3) 0.456(3) 0.3874(12) 0.050(8) Uiso 1 1 d
H43 H 0.553(3) 0.376(3) 0.4111(12) 0.045(7) Uiso 1 1 d
H44 H 0.551(2) 0.429(2) 0.3501(11) 0.032(6) Uiso 1 1 d
H45 H 0.606(2) 0.531(2) 0.4891(10) 0.025(6) Uiso 1 1 d
H46 H 0.530(2) 0.667(2) 0.4810(10) 0.023(6) Uiso 1 1 d
H47 H 0.775(2) 0.644(2) 0.4635(10) 0.030(6) Uiso 1 1 d
H48 H 0.783(3) 0.849(3) 0.4523(12) 0.044(8) Uiso 1 1 d
H49 H 0.552(2) 0.887(2) 0.4804(10) 0.026(6) Uiso 1 1 d
H50 H 0.627(2) 0.973(3) 0.4534(11) 0.036(7) Uiso 1 1 d
H51 H 0.467(2) 0.964(2) 0.3922(9) 0.020(5) Uiso 1 1 d
H52 H 0.557(2) 0.874(2) 0.3634(11) 0.031(6) Uiso 1 1 d
H53 H 0.3889(18) 0.768(2) 0.4328(9) 0.014(5) Uiso 1 1 d
H54 H 0.483(2) 0.646(2) 0.2952(10) 0.024(6) Uiso 1 1 d
H55 H 0.3897(19) 0.546(2) 0.3098(9) 0.017(5) Uiso 1 1 d
H56 H 0.3070(19) 0.902(2) 0.3426(9) 0.016(5) Uiso 1 1 d
H57 H 0.1803(19) 0.830(2) 0.4068(9) 0.014(5) Uiso 1 1 d
H58 H 0.1268(19) 0.798(2) 0.3461(9) 0.014(5) Uiso 1 1 d
H59 H 0.244(2) 0.417(2) 0.3941(10) 0.027(6) Uiso 1 1 d
H60 H 0.066(2) 0.112(2) 0.4466(10) 0.028(6) Uiso 1 1 d
H61 H -0.083(2) 0.465(2) 0.4468(9) 0.020(5) Uiso 1 1 d
H62 H 0.538(2) 0.785(3) 0.2029(10) 0.027(7) Uiso 1 1 d
H63 H 0.698(2) 0.915(2) 0.1866(10) 0.031(6) Uiso 1 1 d
H64 H 0.795(3) 1.130(4) 0.2020(14) 0.071(10) Uiso 1 1 d
H65 H 0.698(3) 1.190(3) 0.1638(14) 0.046(8) Uiso 1 1 d
H66 H 0.701(3) 1.244(4) 0.2271(15) 0.069(10) Uiso 1 1 d
H67 H 0.491(2) 1.191(2) 0.2504(10) 0.028(6) Uiso 1 1 d
H68 H 0.349(2) 1.043(2) 0.2625(10) 0.028(6) Uiso 1 1 d
H69 H 0.767(3) 1.462(3) 0.1911(15) 0.066(10) Uiso 1 1 d
H70 H 0.693(3) 1.458(3) 0.1311(16) 0.063(10) Uiso 1 1 d

loop_
_atom_site_aniso_label
_atom_site_aniso_U_11
_atom_site_aniso_U_22
_atom_site_aniso_U_33
_atom_site_aniso_U_23
_atom_site_aniso_U_13
_atom_site_aniso_U_12
C1 0.0267(10) 0.0234(10) 0.0301(11) 0.0006(8) 0.0001(8) 0.0059(8)
C2 0.0202(8) 0.0210(9) 0.0210(9) 0.0022(7) 0.0023(7) 0.0004(7)
C3 0.0260(9) 0.0290(10) 0.0197(9) 0.0038(7) -0.0002(7) 0.0016(8)
C4 0.0233(10) 0.0372(11) 0.0186(9) -0.0006(8) -0.0024(7) 0.0026(8)
C5 0.0209(9) 0.0400(12) 0.0230(10) 0.0011(8) -0.0021(7) -0.0056(8)
C6 0.0284(10) 0.0251(11) 0.0329(11) -0.0057(8) -0.0015(9) -0.0056(8)
C7 0.0213(9) 0.0183(9) 0.0304(10) -0.0006(7) 0.0001(8) -0.0021(7)
C8 0.0162(8) 0.0172(8) 0.0194(9) -0.0002(6) 0.0024(6) 0.0011(6)
C9 0.0184(8) 0.0171(8) 0.0198(9) -0.0006(6) 0.0043(6) -0.0011(6)
C10 0.0201(9) 0.0188(9) 0.0205(9) -0.0011(7) 0.0011(7) 0.0043(7)
N11 0.0189(7) 0.0152(7) 0.0163(7) 0.0020(5) 0.0027(5) 0.0012(5)
C12 0.0167(8) 0.0162(8) 0.0180(8) -0.0006(6) 0.0025(6) -0.0001(6)
C13 0.0173(8) 0.0137(8) 0.0227(9) 0.0014(7) 0.0035(7) 0.0017(6)
O14 0.0167(6) 0.0161(6) 0.0205(6) 0.0012(5) 0.0053(5) 0.0011(5)
C15 0.0167(8) 0.0191(8) 0.0138(8) -0.0011(6) 0.0018(6) -0.0022(6)
O16 0.0187(6) 0.0203(7) 0.0276(7) -0.0007(5) 0.0061(5) 0.0018(5)
C17 0.0203(8) 0.0181(8) 0.0125(8) -0.0008(6) 0.0022(6) -0.0019(7)
C18 0.0188(8) 0.0184(8) 0.0142(8) -0.0008(6) 0.0018(6) -0.0014(7)
C19 0.0224(9) 0.0177(8) 0.0159(8) -0.0028(6) 0.0005(6) 0.0006(7)
N20 0.0250(8) 0.0184(8) 0.0247(8) -0.0021(6) 0.0012(6) 0.0028(6)
O21 0.0223(7) 0.0251(8) 0.0486(10) 0.0006(6) 0.0074(6) 0.0018(6)
O22 0.0372(8) 0.0158(7) 0.0408(9) -0.0018(6) 0.0079(6) 0.0025(6)
C23 0.0250(9) 0.0190(9) 0.0167(8) -0.0003(6) -0.0002(7) -0.0042(7)
C24 0.0201(8) 0.0240(9) 0.0138(8) -0.0009(6) 0.0018(6) -0.0067(7)
N25 0.0245(8) 0.0272(9) 0.0192(8) 0.0015(6) 0.0038(6) -0.0075(7)
O26 0.0383(9) 0.0257(8) 0.0410(9) 0.0041(6) 0.0115(7) -0.0111(6)
O27 0.0228(7) 0.0347(8) 0.0286(7) 0.0017(6) 0.0071(6) -0.0041(6)
C28 0.0182(8) 0.0217(9) 0.0151(8) -0.0017(6) 0.0017(6) -0.0005(7)
S29 0.0178(2) 0.0197(2) 0.0174(2) 0.00338(15) 0.00072(16) -0.00140(16)
O30 0.0193(6) 0.0269(7) 0.0286(7) 0.0079(6) -0.0011(5) 0.0014(5)
O31 0.0279(7) 0.0246(7) 0.0182(6) -0.0007(5) 0.0020(5) -0.0049(5)
C32 0.0190(8) 0.0204(9) 0.0176(8) 0.0055(7) 0.0006(6) -0.0024(7)
C33 0.0264(9) 0.0197(10) 0.0201(9) 0.0008(7) 0.0038(7) 0.0004(7)
C34 0.0227(9) 0.0284(10) 0.0238(9) 0.0016(8) 0.0056(7) -0.0009(8)
C35 0.0229(9) 0.0243(9) 0.0224(9) 0.0054(7) -0.0007(7) -0.0053(7)
C36 0.0304(11) 0.0298(11) 0.0375(13) 0.0054(9) 0.0045(9) -0.0102(9)
C37 0.0285(10) 0.0183(9) 0.0301(10) 0.0038(7) -0.0007(8) -0.0002(7)
C38 0.0214(9) 0.0207(9) 0.0267(10) 0.0058(7) 0.0041(7) 0.0036(7)
Cl39 0.0386(3) 0.0398(4) 0.0841(5) -0.0241(3) 0.0102(3) -0.0009(3)
C40 0.0504(15) 0.0374(13) 0.0459(15) -0.0062(11) 0.0102(12) 0.0079(11)
Cl41 0.0485(4) 0.0434(3) 0.0358(3) 0.0048(2) 0.0026(2) 0.0086(3)

loop_
_atom_type_symbol
_atom_type_description
_atom_type_scat_dispersion_real
_atom_type_scat_dispersion_imag
_atom_type_scat_source
Cl Cl 0.1484 0.1585 'International Tables Vol C Tables 4.2.6.8 and 6.1.1.4'
S S 0.1246 0.1234 'International Tables Vol C Tables 4.2.6.8 and 6.1.1.4'
O O 0.0106 0.0060 'International Tables Vol C Tables 4.2.6.8 and 6.1.1.4'
N N 0.0061 0.0033 'International Tables Vol C Tables 4.2.6.8 and 6.1.1.4'
C C 0.0033 0.0016 'International Tables Vol C Tables 4.2.6.8 and 6.1.1.4'
H H 0.0000 0.0000 'International Tables Vol C Tables 4.2.6.8 and 6.1.1.4'

loop_
_geom_angle_atom_site_label_1
_geom_angle_atom_site_label_2
_geom_angle_atom_site_label_3
_geom_angle
C2 C1 H42 106.8(17)
C2 C1 H43 108.5(16)
H42 C1 H43 111(2)
C2 C1 H44 114.2(16)
H42 C1 H44 109(2)
H43 C1 H44 107(2)
C9 C2 C1 123.41(17)
C9 C2 C3 121.03(17)
C1 C2 C3 115.21(16)
C4 C3 C2 109.32(16)
C4 C3 H45 109.0(13)
C2 C3 H45 110.9(14)
C4 C3 H46 106.6(14)
C2 C3 H46 108.1(14)
H45 C3 H46 112.9(19)
C5 C4 C3 124.22(19)
C5 C4 H47 116.5(16)
C3 C4 H47 119.3(16)
C4 C5 C6 126.2(2)
C4 C5 H48 116.9(17)
C6 C5 H48 116.7(17)
C5 C6 C7 116.31(18)
C5 C6 H49 109.8(15)
C7 C6 H49 108.4(14)
C5 C6 H50 105.8(19)
C7 C6 H50 111.8(19)
H49 C6 H50 104(2)
C8 C7 C6 115.53(17)
C8 C7 H51 105.4(14)
C6 C7 H51 107.9(14)
C8 C7 H52 105.5(15)
C6 C7 H52 110.6(15)
H51 C7 H52 112(2)
C9 C8 C7 114.11(15)
C9 C8 C12 104.10(14)
C7 C8 C12 110.85(15)
C9 C8 H53 106.6(12)
C7 C8 H53 110.9(12)
C12 C8 H53 110.0(12)
C2 C9 C10 124.22(16)
C2 C9 C8 126.33(17)
C10 C9 C8 109.36(15)
N11 C10 C9 104.26(14)
N11 C10 H54 107.7(15)
C9 C10 H54 110.8(15)
N11 C10 H55 110.1(13)
C9 C10 H55 112.6(13)
H54 C10 H55 111(2)
C10 N11 C12 112.62(14)
C10 N11 S29 119.93(12)
C12 N11 S29 119.97(12)
N11 C12 C13 110.51(14)
N11 C12 C8 104.74(13)
C13 C12 C8 114.81(15)
N11 C12 H56 111.0(12)
C13 C12 H56 105.0(12)
C8 C12 H56 110.9(12)
O14 C13 C12 107.69(14)
O14 C13 H57 109.7(13)
C12 C13 H57 107.7(13)
O14 C13 H58 107.1(13)
C12 C13 H58 110.4(13)
H57 C13 H58 114.0(18)
C15 O14 C13 114.88(13)
O16 C15 O14 124.90(16)
O16 C15 C17 123.19(16)
O14 C15 C17 111.91(15)
C18 C17 C28 120.46(17)
C18 C17 C15 122.24(16)
C28 C17 C15 117.30(16)
C17 C18 C19 118.25(17)
C17 C18 H59 124.2(16)
C19 C18 H59 117.6(16)
C23 C19 C18 123.16(17)
C23 C19 N20 117.58(16)
C18 C19 N20 119.17(16)
O21 N20 O22 124.45(16)
O21 N20 C19 118.03(15)
O22 N20 C19 117.50(16)
C24 C23 C19 116.57(17)
C24 C23 H60 121.3(14)
C19 C23 H60 122.1(14)
C28 C24 C23 122.88(17)
C28 C24 N25 119.09(17)
C23 C24 N25 118.02(16)
O26 N25 O27 124.55(16)
O26 N25 C24 117.93(16)
O27 N25 C24 117.53(16)
C24 C28 C17 118.67(17)
C24 C28 H61 121.2(15)
C17 C28 H61 120.1(15)
O30 S29 O31 120.46(9)
O30 S29 N11 106.83(8)
O31 S29 N11 106.21(8)
O30 S29 C32 107.41(8)
O31 S29 C32 107.11(9)
N11 S29 C32 108.37(8)
C33 C32 C38 120.38(17)
C33 C32 S29 119.93(15)
C38 C32 S29 119.69(14)
C34 C33 C32 119.46(19)
C34 C33 H62 122.0(19)
C32 C33 H62 118.4(19)
C33 C34 C35 121.26(18)
C33 C34 H63 120.9(15)
C35 C34 H63 117.8(15)
C34 C35 C37 118.29(17)
C34 C35 C36 120.37(19)
C37 C35 C36 121.33(19)
C35 C36 H64 116(2)
C35 C36 H65 111.4(18)
H64 C36 H65 98(3)
C35 C36 H66 109.5(19)
H64 C36 H66 110(3)
H65 C36 H66 111(3)
C38 C37 C35 121.07(19)
C38 C37 H67 114.8(15)
C35 C37 H67 123.9(15)
C37 C38 C32 119.49(18)
C37 C38 H68 123.5(17)
C32 C38 H68 116.8(17)
Cl41 C40 Cl39 112.95(15)
Cl41 C40 H69 107(2)
Cl39 C40 H69 110(2)
Cl41 C40 H70 110(2)
Cl39 C40 H70 99(2)
H69 C40 H70 118(3)

loop_
_geom_bond_atom_site_label_1
_geom_bond_atom_site_label_2
_geom_bond_distance
C1 C2 1.506(3)
C1 H42 1.03(3)
C1 H43 1.04(3)
C1 H44 0.92(3)
C2 C9 1.334(3)
C2 C3 1.518(3)
C3 C4 1.508(3)
C3 H45 1.03(2)
C3 H46 0.97(2)
C4 C5 1.320(3)
C4 H47 0.93(3)
C5 C6 1.505(3)
C5 H48 0.97(3)
C6 C7 1.553(3)
C6 H49 0.95(3)
C6 H50 0.85(3)
C7 C8 1.547(2)
C7 H51 0.93(2)
C7 H52 0.97(3)
C8 C9 1.518(2)
C8 C12 1.549(2)
C8 H53 0.99(2)
C9 C10 1.511(3)
C10 N11 1.474(2)
C10 H54 0.88(2)
C10 H55 0.98(2)
N11 C12 1.482(2)
N11 S29 1.6187(15)
C12 C13 1.510(2)
C12 H56 1.01(2)
C13 O14 1.457(2)
C13 H57 0.95(2)
C13 H58 0.93(2)
O14 C15 1.333(2)
C15 O16 1.207(2)
C15 C17 1.501(2)
C17 C18 1.387(2)
C17 C28 1.395(2)
C18 C19 1.386(3)
C18 H59 0.87(3)
C19 C23 1.383(3)
C19 N20 1.468(2)
N20 O21 1.226(2)
N20 O22 1.226(2)
C23 C24 1.381(3)
C23 H60 0.99(3)
C24 C28 1.381(3)
C24 N25 1.478(2)
N25 O26 1.220(2)
N25 O27 1.230(2)
C28 H61 0.89(2)
S29 O30 1.4369(14)
S29 O31 1.4375(14)
S29 C32 1.7650(18)
C32 C33 1.392(3)
C32 C38 1.392(3)
C33 C34 1.384(3)
C33 H62 0.76(3)
C34 C35 1.396(3)
C34 H63 0.98(3)
C35 C37 1.400(3)
C35 C36 1.508(3)
C36 H64 1.07(4)
C36 H65 0.93(3)
C36 H66 1.04(4)
C37 C38 1.385(3)
C37 H67 0.92(3)
C38 H68 0.86(3)
Cl39 C40 1.759(3)
C40 Cl41 1.758(3)
C40 H69 1.00(4)
C40 H70 0.88(4)

loop_
_geom_torsion_atom_site_label_1
_geom_torsion_atom_site_label_2
_geom_torsion_atom_site_label_3
_geom_torsion_atom_site_label_4
_geom_torsion
C9 C2 C3 C4 -84.7(2)
C1 C2 C3 C4 88.6(2)
C2 C3 C4 C5 86.9(2)
C3 C4 C5 C6 1.5(3)
C4 C5 C6 C7 -70.9(3)
C5 C6 C7 C8 81.7(2)
C6 C7 C8 C9 -84.7(2)
C6 C7 C8 C12 158.19(16)
C1 C2 C9 C10 -1.9(3)
C3 C2 C9 C10 170.96(17)
C1 C2 C9 C8 -178.18(17)
C3 C2 C9 C8 -5.4(3)
C7 C8 C9 C2 77.6(2)
C12 C8 C9 C2 -161.41(18)
C7 C8 C9 C10 -99.16(18)
C12 C8 C9 C10 21.80(19)
C2 C9 C10 N11 169.41(17)
C8 C9 C10 N11 -13.72(19)
C9 C10 N11 C12 -0.35(19)
C9 C10 N11 S29 149.47(13)
C10 N11 C12 C13 -110.52(16)
S29 N11 C12 C13 99.67(15)
C10 N11 C12 C8 13.65(19)
S29 N11 C12 C8 -136.16(13)
C9 C8 C12 N11 -20.96(17)
C7 C8 C12 N11 102.16(16)
C9 C8 C12 C13 100.42(17)
C7 C8 C12 C13 -136.46(16)
N11 C12 C13 O14 57.24(18)
C8 C12 C13 O14 -60.93(19)
C12 C13 O14 C15 177.42(14)
C13 O14 C15 O16 -2.6(2)
C13 O14 C15 C17 177.82(14)
O16 C15 C17 C18 -178.21(17)
O14 C15 C17 C18 1.4(2)
O16 C15 C17 C28 1.5(3)
O14 C15 C17 C28 -178.85(15)
C28 C17 C18 C19 0.8(3)
C15 C17 C18 C19 -179.48(16)
C17 C18 C19 C23 -0.3(3)
C17 C18 C19 N20 -176.84(15)
C23 C19 N20 O21 -170.79(17)
C18 C19 N20 O21 6.0(2)
C23 C19 N20 O22 7.6(2)
C18 C19 N20 O22 -175.64(17)
C18 C19 C23 C24 -0.6(3)
N20 C19 C23 C24 176.01(15)
C19 C23 C24 C28 1.0(3)
C19 C23 C24 N25 -177.51(15)
C28 C24 N25 O26 -179.53(17)
C23 C24 N25 O26 -0.9(2)
C28 C24 N25 O27 0.2(2)
C23 C24 N25 O27 178.74(16)
C23 C24 C28 C17 -0.5(3)
N25 C24 C28 C17 177.98(15)
C18 C17 C28 C24 -0.4(3)
C15 C17 C28 C24 179.86(15)
C10 N11 S29 O30 168.15(13)
C12 N11 S29 O30 -44.24(15)
C10 N11 S29 O31 38.40(15)
C12 N11 S29 O31 -173.98(12)
C10 N11 S29 C32 -76.39(15)
C12 N11 S29 C32 71.22(14)
O30 S29 C32 C33 -154.60(15)
O31 S29 C32 C33 -23.88(17)
N11 S29 C32 C33 90.32(16)
O30 S29 C32 C38 24.98(17)
O31 S29 C32 C38 155.70(15)
N11 S29 C32 C38 -90.10(16)
C38 C32 C33 C34 -1.3(3)
S29 C32 C33 C34 178.32(15)
C32 C33 C34 C35 -0.5(3)
C33 C34 C35 C37 2.2(3)
C33 C34 C35 C36 -176.46(19)
C34 C35 C37 C38 -2.3(3)
C36 C35 C37 C38 176.41(19)
C35 C37 C38 C32 0.6(3)
C33 C32 C38 C37 1.2(3)
S29 C32 C38 C37 -178.36(15)
